data_7720278
loop_
_publ_author_name
'Abate, Pedro O.'
'Rizo, Jos&#xe9; Francisco'
'Fern&#xe1;ndez-de-C&#xf3;rdova, Francisco Jos&#xe9;'
'Ros, Abel'
'Rivada-Wheelaghan, Orestes'

_publ_section_title
;
 Acid-responsive rhenium(I) NHC complexes: pyrazine <i>vs.</i> pyridine.
;
_journal_issue 11
_journal_name_full 'Dalton transactions (Cambridge, England : 2003)'
_journal_page_first 4677
_journal_page_last 4686
_journal_paper_doi 10.1039/d6dt00158k
_journal_volume 55
_journal_year 2026
_chemical_compound_source 'Toluene - CH3CN'
_chemical_formula_moiety 'C20 H18 Cl N4 O3 Re'
_chemical_formula_sum 'C20 H18 Cl N4 O3 Re'
_chemical_formula_weight 584.03
_space_group_crystal_system monoclinic
_space_group_IT_number 14
_space_group_name_Hall '-P 2ybc'
_space_group_name_H-M_alt 'P 1 21/c 1'
_atom_sites_solution_hydrogens geom
_atom_sites_solution_primary dual
_audit_creation_date 2022-12-12
_audit_creation_method
;
Olex2 1.5
(compiled 2022.04.07 svn.rca3783a0 for OlexSys, GUI svn.r6498)
;
_audit_update_record
;
2025-12-16 deposited with the CCDC.	2026-02-20 downloaded from the CCDC.
;
_cell_angle_alpha 90
_cell_angle_beta 96.022(2)
_cell_angle_gamma 90
_cell_formula_units_Z 4
_cell_length_a 7.7800(4)
_cell_length_b 13.5149(7)
_cell_length_c 19.6193(8)
_cell_measurement_reflns_used 9784
_cell_measurement_temperature 193.00
_cell_measurement_theta_max 28.27
_cell_measurement_theta_min 2.57
_cell_volume 2051.51(17)
_computing_cell_refinement 'SAINT V8.40B (?, 2016)'
_computing_data_reduction 'SAINT V8.40B (?, 2016)'
_computing_molecular_graphics 'Olex2 1.5 (Dolomanov et al., 2009)'
_computing_publication_material 'Olex2 1.5 (Dolomanov et al., 2009)'
_computing_structure_refinement 'XL  (Sheldrick, 2008)'
_computing_structure_solution 'SHELXT 2018/2 (Sheldrick, 2018)'
_diffrn_ambient_temperature 193.00
_diffrn_measured_fraction_theta_full 0.999
_diffrn_measured_fraction_theta_max 0.998
_diffrn_measurement_device_type 'Bruker APEX-II CCD'
_diffrn_measurement_method '\f and \w scans'
_diffrn_radiation_type MoK\a
_diffrn_radiation_wavelength 0.71073
_diffrn_reflns_av_R_equivalents 0.0500
_diffrn_reflns_av_unetI/netI 0.0222
_diffrn_reflns_Laue_measured_fraction_full 0.999
_diffrn_reflns_Laue_measured_fraction_max 0.998
_diffrn_reflns_limit_h_max 10
_diffrn_reflns_limit_h_min -10
_diffrn_reflns_limit_k_max 18
_diffrn_reflns_limit_k_min -18
_diffrn_reflns_limit_l_max 26
_diffrn_reflns_limit_l_min -25
_diffrn_reflns_number 55338
_diffrn_reflns_point_group_measured_fraction_full 0.999
_diffrn_reflns_point_group_measured_fraction_max 0.998
_diffrn_reflns_theta_full 25.242
_diffrn_reflns_theta_max 28.306
_diffrn_reflns_theta_min 2.088
_diffrn_source_current 1.4
_diffrn_source_power 0.07
_diffrn_source_voltage 50.0
_diffrn_standards_number 0
_exptl_absorpt_coefficient_mu 6.082
_exptl_absorpt_correction_T_max 0.7457
_exptl_absorpt_correction_T_min 0.4129
_exptl_absorpt_correction_type multi-scan
_exptl_absorpt_process_details
;
SADABS-2016/2 (Bruker,2016/2) was used for absorption correction.
wR2(int) was 0.1113 before and 0.0597 after correction.
The Ratio of minimum to maximum transmission is 0.5537.
The \l/2 correction factor is Not present.
;
_exptl_crystal_colour orange
_exptl_crystal_colour_primary orange
_exptl_crystal_density_diffrn 1.891
_exptl_crystal_description prism
_exptl_crystal_F_000 1128
_exptl_crystal_recrystallization_method 'Re-crystallisation from solvent: Toluene'
_exptl_crystal_size_max 0.25
_exptl_crystal_size_mid 0.12
_exptl_crystal_size_min 0.08
_refine_diff_density_max 1.418
_refine_diff_density_min -1.045
_refine_diff_density_rms 0.136
_refine_ls_extinction_method none
_refine_ls_goodness_of_fit_ref 1.191
_refine_ls_hydrogen_treatment constr
_refine_ls_matrix_type full
_refine_ls_number_parameters 265
_refine_ls_number_reflns 5106
_refine_ls_number_restraints 0
_refine_ls_restrained_S_all 1.191
_refine_ls_R_factor_all 0.0347
_refine_ls_R_factor_gt 0.0241
_refine_ls_shift/su_max 0.001
_refine_ls_shift/su_mean 0.000
_refine_ls_structure_factor_coef Fsqd
_refine_ls_weighting_details 'w=1/[\s^2^(Fo^2^)+(0.0143P)^2^+5.3799P] where P=(Fo^2^+2Fc^2^)/3'
_refine_ls_weighting_scheme calc
_refine_ls_wR_factor_gt 0.0506
_refine_ls_wR_factor_ref 0.0580
_reflns_Friedel_coverage 0.000
_reflns_number_gt 4444
_reflns_number_total 5106
_reflns_threshold_expression 'I > 2\s(I)'
_cod_data_source_file d6dt00158k3.cif
_cod_data_source_block orw0922a_0m
_cod_depositor_comments 'Adding full bibliography for 7720278--7720280.cif.'
_cod_database_code 7720278
_shelx_shelxl_version_number 2019/1
_shelx_space_group_comment
;
The symmetry employed for this shelxl refinement is uniquely defined
by the following loop, which should always be used as a source of
symmetry information in preference to the above space-group names.
They are only intended as comments.
;
_shelx_estimated_absorpt_t_max 0.642
_shelx_estimated_absorpt_t_min 0.312
_olex2_refinement_description
;
1. Fixed Uiso
 At 1.2 times of:
  All C(H) groups, All C(H,H) groups
 At 1.5 times of:
  All C(H,H,H) groups
2.a Secondary CH2 refined with riding coordinates:
 C14(H14A,H14B)
2.b Aromatic/amide H refined with riding coordinates:
 C5(H5), C7(H7), C12(H12), C13(H13), C18(H18), C19(H19), C16(H16)
2.c Idealised Me refined as rotating group:
 C9(H9A,H9B,H9C), C10(H10A,H10B,H10C), C11(H11A,H11B,H11C)
;
_olex2_submission_special_instructions 'No special instructions were received'

loop_
_space_group_symop_operation_xyz
'x, y, z'
'-x, y+1/2, -z+1/2'
'-x, -y, -z'
'x, -y-1/2, z-1/2'

loop_
_atom_site_label
_atom_site_type_symbol
_atom_site_fract_x
_atom_site_fract_y
_atom_site_fract_z
_atom_site_U_iso_or_equiv
_atom_site_adp_type
_atom_site_occupancy
_atom_site_site_symmetry_order
_atom_site_calc_flag
_atom_site_refinement_flags_posn
_atom_site_refinement_flags_adp
_atom_site_refinement_flags_occupancy
_atom_site_disorder_assembly
_atom_site_disorder_group
Re1 Re 0.27363(2) 0.61180(2) 0.60779(2) 0.02189(5) Uani 1 1 d . . . . .
Cl1 Cl 0.12892(12) 0.75994(7) 0.65083(5) 0.0337(2) Uani 1 1 d . . . . .
N1 N 0.4335(4) 0.7229(2) 0.55984(15) 0.0239(6) Uani 1 1 d . . . . .
O2 O 0.4343(5) 0.4255(3) 0.55568(17) 0.0486(8) Uani 1 1 d . . . . .
O3 O 0.0286(4) 0.4756(3) 0.67647(17) 0.0532(9) Uani 1 1 d . . . . .
O4 O 0.0107(5) 0.6152(3) 0.47848(17) 0.0512(9) Uani 1 1 d . . . . .
N3 N 0.6416(4) 0.6468(2) 0.68045(15) 0.0253(6) Uani 1 1 d . . . . .
C1 C 0.4754(4) 0.6292(3) 0.69168(17) 0.0226(7) Uani 1 1 d . . . . .
N2 N 0.4791(4) 0.6344(2) 0.76093(15) 0.0249(6) Uani 1 1 d . . . . .
C3 C 0.3385(5) 0.6060(3) 0.79897(17) 0.0236(7) Uani 1 1 d . . . . .
C4 C 0.3105(5) 0.5052(3) 0.80735(19) 0.0282(8) Uani 1 1 d . . . . .
C5 C 0.1722(5) 0.4772(3) 0.8427(2) 0.0307(8) Uani 1 1 d . . . . .
H5 H 0.148257 0.408855 0.847784 0.037 Uiso 1 1 calc R U . . .
C6 C 0.0683(5) 0.5467(3) 0.87084(19) 0.0312(8) Uani 1 1 d . . . . .
C7 C 0.1055(5) 0.6462(3) 0.86387(19) 0.0305(8) Uani 1 1 d . . . . .
H7 H 0.036502 0.693959 0.883897 0.037 Uiso 1 1 calc R U . . .
C8 C 0.2415(5) 0.6785(3) 0.82824(18) 0.0265(7) Uani 1 1 d . . . . .
C9 C 0.2821(6) 0.7868(3) 0.8242(2) 0.0377(9) Uani 1 1 d . . . . .
H9A H 0.392480 0.800546 0.851439 0.057 Uiso 1 1 calc R U . . .
H9B H 0.190228 0.825325 0.842285 0.057 Uiso 1 1 calc R U . . .
H9C H 0.290146 0.805274 0.776370 0.057 Uiso 1 1 calc R U . . .
C10 C -0.0806(6) 0.5123(4) 0.9081(2) 0.0444(11) Uani 1 1 d . . . . .
H10A H -0.173636 0.487709 0.874813 0.067 Uiso 1 1 calc R U . . .
H10B H -0.123528 0.567681 0.933715 0.067 Uiso 1 1 calc R U . . .
H10C H -0.041626 0.459022 0.939911 0.067 Uiso 1 1 calc R U . . .
C11 C 0.4228(6) 0.4277(3) 0.7796(2) 0.0391(10) Uani 1 1 d . . . . .
H11A H 0.386884 0.362079 0.793922 0.059 Uiso 1 1 calc R U . . .
H11B H 0.543613 0.439225 0.797396 0.059 Uiso 1 1 calc R U . . .
H11C H 0.411204 0.431316 0.729460 0.059 Uiso 1 1 calc R U . . .
C12 C 0.6450(5) 0.6551(3) 0.7914(2) 0.0321(8) Uani 1 1 d . . . . .
H12 H 0.679222 0.662227 0.839114 0.039 Uiso 1 1 calc R U . . .
C13 C 0.7473(5) 0.6631(3) 0.7407(2) 0.0331(8) Uani 1 1 d . . . . .
H13 H 0.867602 0.677025 0.745200 0.040 Uiso 1 1 calc R U . . .
C14 C 0.7017(5) 0.6470(3) 0.61214(19) 0.0289(8) Uani 1 1 d . . . . .
H14A H 0.682880 0.580768 0.591051 0.035 Uiso 1 1 calc R U . . .
H14B H 0.827174 0.661177 0.616173 0.035 Uiso 1 1 calc R U . . .
C15 C 0.6073(5) 0.7230(3) 0.56736(18) 0.0262(7) Uani 1 1 d . . . . .
N17 N 0.6213(5) 0.8649(3) 0.4947(2) 0.0450(9) Uani 1 1 d . . . . .
C18 C 0.4498(6) 0.8651(3) 0.4892(2) 0.0384(10) Uani 1 1 d . . . . .
H18 H 0.389257 0.915170 0.462464 0.046 Uiso 1 1 calc R U . . .
C19 C 0.3560(5) 0.7950(3) 0.52097(19) 0.0286(8) Uani 1 1 d . . . . .
H19 H 0.233307 0.798025 0.515109 0.034 Uiso 1 1 calc R U . . .
C20 C 0.3790(6) 0.4960(3) 0.5743(2) 0.0338(9) Uani 1 1 d . . . . .
C21 C 0.1240(5) 0.5258(3) 0.6521(2) 0.0333(9) Uani 1 1 d . . . . .
C22 C 0.1062(5) 0.6125(3) 0.5264(2) 0.0311(8) Uani 1 1 d . . . . .
C16 C 0.6970(5) 0.7933(3) 0.5339(2) 0.0365(9) Uani 1 1 d . . . . .
H16 H 0.819716 0.790427 0.539188 0.044 Uiso 1 1 calc R U . . .

loop_
_atom_site_aniso_label
_atom_site_aniso_U_11
_atom_site_aniso_U_22
_atom_site_aniso_U_33
_atom_site_aniso_U_23
_atom_site_aniso_U_13
_atom_site_aniso_U_12
Re1 0.01937(7) 0.02534(8) 0.02071(7) -0.00152(5) 0.00089(5) -0.00331(5)
Cl1 0.0258(4) 0.0377(5) 0.0375(5) -0.0039(4) 0.0031(4) 0.0032(4)
N1 0.0208(14) 0.0312(16) 0.0192(13) -0.0006(12) 0.0010(11) -0.0047(12)
O2 0.061(2) 0.0428(18) 0.0425(18) -0.0053(15) 0.0066(16) 0.0110(16)
O3 0.051(2) 0.066(2) 0.0431(18) 0.0078(16) 0.0075(15) -0.0328(18)
O4 0.051(2) 0.055(2) 0.0417(18) 0.0037(15) -0.0222(15) -0.0119(16)
N3 0.0195(14) 0.0344(16) 0.0218(14) 0.0000(12) 0.0017(11) 0.0012(12)
C1 0.0208(16) 0.0254(17) 0.0210(16) 0.0003(13) -0.0006(13) 0.0022(13)
N2 0.0231(15) 0.0294(16) 0.0218(14) 0.0008(12) 0.0001(11) -0.0005(12)
C3 0.0239(16) 0.0286(18) 0.0183(15) -0.0010(13) 0.0015(12) 0.0005(14)
C4 0.0321(19) 0.0275(18) 0.0254(18) 0.0020(14) 0.0046(15) 0.0033(15)
C5 0.035(2) 0.0274(19) 0.0294(19) 0.0044(15) 0.0034(16) -0.0020(15)
C6 0.0278(19) 0.042(2) 0.0235(18) 0.0023(16) 0.0014(14) 0.0011(16)
C7 0.0284(19) 0.038(2) 0.0246(18) -0.0041(15) -0.0009(14) 0.0049(16)
C8 0.0301(18) 0.0282(19) 0.0204(16) -0.0027(14) -0.0007(14) 0.0019(15)
C9 0.043(2) 0.030(2) 0.040(2) -0.0061(17) 0.0033(19) -0.0009(17)
C10 0.039(2) 0.055(3) 0.041(2) 0.008(2) 0.0134(19) 0.002(2)
C11 0.046(3) 0.0256(19) 0.048(2) 0.0008(18) 0.014(2) 0.0080(18)
C12 0.0264(18) 0.043(2) 0.0257(18) 0.0006(16) -0.0044(14) -0.0020(16)
C13 0.0202(17) 0.045(2) 0.0319(19) 0.0006(17) -0.0059(14) -0.0007(16)
C14 0.0201(17) 0.040(2) 0.0271(18) -0.0005(15) 0.0057(14) 0.0026(15)
C15 0.0245(17) 0.0314(19) 0.0232(17) -0.0036(14) 0.0042(14) -0.0038(14)
N17 0.037(2) 0.052(2) 0.045(2) 0.0144(18) 0.0027(16) -0.0160(17)
C18 0.042(2) 0.038(2) 0.034(2) 0.0129(17) -0.0017(18) -0.0070(18)
C19 0.0268(18) 0.0325(19) 0.0256(18) 0.0039(15) -0.0018(14) -0.0031(15)
C20 0.038(2) 0.038(2) 0.0235(18) 0.0000(16) -0.0023(16) -0.0090(18)
C21 0.031(2) 0.040(2) 0.0271(19) -0.0017(16) -0.0028(15) -0.0072(17)
C22 0.0302(19) 0.032(2) 0.0302(19) -0.0002(16) 0.0002(15) -0.0066(16)
C16 0.0263(19) 0.050(3) 0.033(2) 0.0036(18) 0.0034(16) -0.0105(18)

loop_
_atom_type_symbol
_atom_type_description
_atom_type_scat_dispersion_real
_atom_type_scat_dispersion_imag
_atom_type_scat_source
C C 0.0033 0.0016 'International Tables Vol C Tables 4.2.6.8 and 6.1.1.4'
H H 0.0000 0.0000 'International Tables Vol C Tables 4.2.6.8 and 6.1.1.4'
Cl Cl 0.1484 0.1585 'International Tables Vol C Tables 4.2.6.8 and 6.1.1.4'
N N 0.0061 0.0033 'International Tables Vol C Tables 4.2.6.8 and 6.1.1.4'
O O 0.0106 0.0060 'International Tables Vol C Tables 4.2.6.8 and 6.1.1.4'
Re Re -1.0185 7.2310 'International Tables Vol C Tables 4.2.6.8 and 6.1.1.4'

loop_
_geom_angle_atom_site_label_1
_geom_angle_atom_site_label_2
_geom_angle_atom_site_label_3
_geom_angle
_geom_angle_site_symmetry_1
_geom_angle_site_symmetry_3
_geom_angle_publ_flag
N1 Re1 Cl1 83.88(8) . . ?
C1 Re1 Cl1 88.42(9) . . ?
C1 Re1 N1 81.66(12) . . ?
C20 Re1 Cl1 178.43(12) . . ?
C20 Re1 N1 97.35(15) . . ?
C20 Re1 C1 92.72(15) . . ?
C20 Re1 C21 87.81(18) . . ?
C20 Re1 C22 89.78(17) . . ?
C21 Re1 Cl1 90.95(13) . . ?
C21 Re1 N1 174.82(15) . . ?
C21 Re1 C1 98.50(15) . . ?
C21 Re1 C22 89.37(16) . . ?
C22 Re1 Cl1 89.24(12) . . ?
C22 Re1 N1 90.31(14) . . ?
C22 Re1 C1 171.83(15) . . ?
C15 N1 Re1 123.8(2) . . ?
C19 N1 Re1 119.6(2) . . ?
C19 N1 C15 116.7(3) . . ?
C1 N3 C13 112.3(3) . . ?
C1 N3 C14 123.4(3) . . ?
C13 N3 C14 124.3(3) . . ?
N3 C1 Re1 121.6(2) . . ?
N3 C1 N2 103.5(3) . . ?
N2 C1 Re1 134.8(3) . . ?
C1 N2 C3 124.6(3) . . ?
C1 N2 C12 111.2(3) . . ?
C12 N2 C3 123.4(3) . . ?
C4 C3 N2 117.3(3) . . ?
C4 C3 C8 122.7(3) . . ?
C8 C3 N2 120.0(3) . . ?
C3 C4 C5 117.6(3) . . ?
C3 C4 C11 122.4(4) . . ?
C5 C4 C11 120.0(4) . . ?
C4 C5 H5 119.1 . . ?
C6 C5 C4 121.7(4) . . ?
C6 C5 H5 119.1 . . ?
C5 C6 C10 119.5(4) . . ?
C7 C6 C5 118.7(4) . . ?
C7 C6 C10 121.8(4) . . ?
C6 C7 H7 119.0 . . ?
C6 C7 C8 121.9(4) . . ?
C8 C7 H7 119.0 . . ?
C3 C8 C7 117.2(3) . . ?
C3 C8 C9 122.5(4) . . ?
C7 C8 C9 120.3(3) . . ?
C8 C9 H9A 109.5 . . ?
C8 C9 H9B 109.5 . . ?
C8 C9 H9C 109.5 . . ?
H9A C9 H9B 109.5 . . ?
H9A C9 H9C 109.5 . . ?
H9B C9 H9C 109.5 . . ?
C6 C10 H10A 109.5 . . ?
C6 C10 H10B 109.5 . . ?
C6 C10 H10C 109.5 . . ?
H10A C10 H10B 109.5 . . ?
H10A C10 H10C 109.5 . . ?
H10B C10 H10C 109.5 . . ?
C4 C11 H11A 109.5 . . ?
C4 C11 H11B 109.5 . . ?
C4 C11 H11C 109.5 . . ?
H11A C11 H11B 109.5 . . ?
H11A C11 H11C 109.5 . . ?
H11B C11 H11C 109.5 . . ?
N2 C12 H12 126.5 . . ?
C13 C12 N2 107.0(3) . . ?
C13 C12 H12 126.5 . . ?
N3 C13 H13 127.0 . . ?
C12 C13 N3 106.0(3) . . ?
C12 C13 H13 127.0 . . ?
N3 C14 H14A 109.5 . . ?
N3 C14 H14B 109.5 . . ?
N3 C14 C15 110.8(3) . . ?
H14A C14 H14B 108.1 . . ?
C15 C14 H14A 109.5 . . ?
C15 C14 H14B 109.5 . . ?
N1 C15 C14 119.4(3) . . ?
N1 C15 C16 120.0(4) . . ?
C16 C15 C14 120.6(3) . . ?
C18 N17 C16 115.3(4) . . ?
N17 C18 H18 118.8 . . ?
N17 C18 C19 122.4(4) . . ?
C19 C18 H18 118.8 . . ?
N1 C19 C18 121.8(4) . . ?
N1 C19 H19 119.1 . . ?
C18 C19 H19 119.1 . . ?
O2 C20 Re1 176.6(4) . . ?
O3 C21 Re1 177.0(4) . . ?
O4 C22 Re1 178.2(4) . . ?
C15 C16 H16 118.1 . . ?
N17 C16 C15 123.9(4) . . ?
N17 C16 H16 118.1 . . ?

loop_
_geom_bond_atom_site_label_1
_geom_bond_atom_site_label_2
_geom_bond_distance
_geom_bond_site_symmetry_2
_geom_bond_publ_flag
Re1 Cl1 2.4876(10) . ?
Re1 N1 2.221(3) . ?
Re1 C1 2.165(3) . ?
Re1 C20 1.914(4) . ?
Re1 C21 1.916(4) . ?
Re1 C22 1.952(4) . ?
N1 C15 1.344(5) . ?
N1 C19 1.342(5) . ?
O2 C20 1.123(5) . ?
O3 C21 1.147(5) . ?
O4 C22 1.136(5) . ?
N3 C1 1.356(4) . ?
N3 C13 1.385(5) . ?
N3 C14 1.465(5) . ?
C1 N2 1.358(4) . ?
N2 C3 1.440(4) . ?
N2 C12 1.393(5) . ?
C3 C4 1.392(5) . ?
C3 C8 1.396(5) . ?
C4 C5 1.392(5) . ?
C4 C11 1.502(5) . ?
C5 H5 0.9500 . ?
C5 C6 1.390(6) . ?
C6 C7 1.386(6) . ?
C6 C10 1.507(6) . ?
C7 H7 0.9500 . ?
C7 C8 1.398(5) . ?
C8 C9 1.501(5) . ?
C9 H9A 0.9800 . ?
C9 H9B 0.9800 . ?
C9 H9C 0.9800 . ?
C10 H10A 0.9800 . ?
C10 H10B 0.9800 . ?
C10 H10C 0.9800 . ?
C11 H11A 0.9800 . ?
C11 H11B 0.9800 . ?
C11 H11C 0.9800 . ?
C12 H12 0.9500 . ?
C12 C13 1.343(6) . ?
C13 H13 0.9500 . ?
C14 H14A 0.9900 . ?
C14 H14B 0.9900 . ?
C14 C15 1.494(5) . ?
C15 C16 1.385(5) . ?
N17 C18 1.328(6) . ?
N17 C16 1.334(6) . ?
C18 H18 0.9500 . ?
C18 C19 1.384(5) . ?
C19 H19 0.9500 . ?
C16 H16 0.9500 . ?

loop_
_geom_torsion_atom_site_label_1
_geom_torsion_atom_site_label_2
_geom_torsion_atom_site_label_3
_geom_torsion_atom_site_label_4
_geom_torsion
_geom_torsion_site_symmetry_1
_geom_torsion_site_symmetry_2
_geom_torsion_site_symmetry_3
_geom_torsion_site_symmetry_4
_geom_torsion_publ_flag
Re1 N1 C15 C14 -2.2(5) . . . . ?
Re1 N1 C15 C16 178.0(3) . . . . ?
Re1 N1 C19 C18 -179.1(3) . . . . ?
Re1 C1 N2 C3 15.2(5) . . . . ?
Re1 C1 N2 C12 -174.6(3) . . . . ?
N1 C15 C16 N17 1.7(6) . . . . ?
N3 C1 N2 C3 -170.1(3) . . . . ?
N3 C1 N2 C12 0.2(4) . . . . ?
N3 C14 C15 N1 -53.3(5) . . . . ?
N3 C14 C15 C16 126.5(4) . . . . ?
C1 N3 C13 C12 0.3(5) . . . . ?
C1 N3 C14 C15 59.4(5) . . . . ?
C1 N2 C3 C4 75.8(5) . . . . ?
C1 N2 C3 C8 -107.0(4) . . . . ?
C1 N2 C12 C13 0.0(5) . . . . ?
N2 C3 C4 C5 -178.6(3) . . . . ?
N2 C3 C4 C11 1.3(5) . . . . ?
N2 C3 C8 C7 179.3(3) . . . . ?
N2 C3 C8 C9 -2.5(5) . . . . ?
N2 C12 C13 N3 -0.1(5) . . . . ?
C3 N2 C12 C13 170.4(3) . . . . ?
C3 C4 C5 C6 -2.0(6) . . . . ?
C4 C3 C8 C7 -3.7(5) . . . . ?
C4 C3 C8 C9 174.5(4) . . . . ?
C4 C5 C6 C7 -0.7(6) . . . . ?
C4 C5 C6 C10 179.5(4) . . . . ?
C5 C6 C7 C8 1.4(6) . . . . ?
C6 C7 C8 C3 0.7(5) . . . . ?
C6 C7 C8 C9 -177.5(4) . . . . ?
C8 C3 C4 C5 4.3(6) . . . . ?
C8 C3 C4 C11 -175.9(4) . . . . ?
C10 C6 C7 C8 -178.8(4) . . . . ?
C11 C4 C5 C6 178.1(4) . . . . ?
C12 N2 C3 C4 -93.3(4) . . . . ?
C12 N2 C3 C8 83.9(5) . . . . ?
C13 N3 C1 Re1 175.3(3) . . . . ?
C13 N3 C1 N2 -0.3(4) . . . . ?
C13 N3 C14 C15 -121.6(4) . . . . ?
C14 N3 C1 Re1 -5.5(5) . . . . ?
C14 N3 C1 N2 178.9(3) . . . . ?
C14 N3 C13 C12 -178.9(4) . . . . ?
C14 C15 C16 N17 -178.1(4) . . . . ?
C15 N1 C19 C18 1.1(5) . . . . ?
N17 C18 C19 N1 0.5(7) . . . . ?
C18 N17 C16 C15 -0.1(7) . . . . ?
C19 N1 C15 C14 177.7(3) . . . . ?
C19 N1 C15 C16 -2.1(5) . . . . ?
C16 N17 C18 C19 -1.0(7) . . . . ?
